data_4060531
loop_
_publ_author_name
'Chen, Wei-Zhong'
'Ren, Tong'

_publ_section_title
;
 Selective Ligand Modification on the Periphery of Diruthenium
 Compounds: Toward New Metal-Alkynyl Scaffolds
;
_journal_coden_ASTM ORGND7
_journal_issue 11
_journal_name_full Organometallics
_journal_page_first 2660
_journal_page_last 2669
_journal_paper_doi 10.1021/om050068t
_journal_volume 24
_journal_year 2005
_chemical_formula_sum 'C128 H120 I4 N16 O8 Ru4'
_chemical_formula_weight 2922.28
_space_group_IT_number 2
_symmetry_cell_setting triclinic
_symmetry_space_group_name_Hall '-P 1'
_symmetry_space_group_name_H-M 'P -1'
_atom_sites_solution_hydrogens geom
_atom_sites_solution_primary direct
_atom_sites_solution_secondary difmap
_audit_creation_method SHELXL-97
_cell_angle_alpha 69.3910(10)
_cell_angle_beta 83.5680(10)
_cell_angle_gamma 89.6170(10)
_cell_formula_units_Z 2
_cell_length_a 13.9277(9)
_cell_length_b 20.2552(11)
_cell_length_c 23.2474(14)
_cell_measurement_reflns_used 9319
_cell_measurement_temperature 300(2)
_cell_measurement_theta_max 25.03
_cell_measurement_theta_min 2.25
_cell_volume 6096.2(6)
_computing_cell_refinement 'Bruker SMART'
_computing_data_collection 'Bruker SMART'
_computing_data_reduction 'Bruker SAINT'
_computing_molecular_graphics 'Bruker SHELXTL'
_computing_publication_material 'Bruker SHELXTL'
_computing_structure_refinement 'SHELXL-97 (Sheldrick, 1997)'
_computing_structure_solution 'SHELXS-97 (Sheldrick, 1990)'
_diffrn_ambient_temperature 300(2)
_diffrn_measured_fraction_theta_full 0.989
_diffrn_measured_fraction_theta_max 0.989
_diffrn_measurement_device_type 'CCD area detector'
_diffrn_measurement_method 'phi and omega scans'
_diffrn_radiation_monochromator graphite
_diffrn_radiation_source 'fine-focus sealed tube'
_diffrn_radiation_type MoK\a
_diffrn_radiation_wavelength 0.71073
_diffrn_reflns_av_R_equivalents 0.0402
_diffrn_reflns_av_sigmaI/netI 0.0637
_diffrn_reflns_limit_h_max 14
_diffrn_reflns_limit_h_min -16
_diffrn_reflns_limit_k_max 14
_diffrn_reflns_limit_k_min -24
_diffrn_reflns_limit_l_max 24
_diffrn_reflns_limit_l_min -27
_diffrn_reflns_number 32538
_diffrn_reflns_theta_full 25.00
_diffrn_reflns_theta_max 25.00
_diffrn_reflns_theta_min 1.65
_exptl_absorpt_coefficient_mu 1.562
_exptl_absorpt_correction_T_max 1.00000
_exptl_absorpt_correction_T_min 0.722862
_exptl_absorpt_correction_type empirical
_exptl_absorpt_process_details
; 
  SADABS, Absorption corrections using Bruker CCD based on the method of 
  Bob Blessing.  Acta Cryst. 1995, A51, 33 
;
_exptl_crystal_colour Dark
_exptl_crystal_density_diffrn 1.592
_exptl_crystal_density_method 'not measured'
_exptl_crystal_description Block
_exptl_crystal_F_000 2904
_exptl_crystal_size_max 0.48
_exptl_crystal_size_mid 0.36
_exptl_crystal_size_min 0.20
_refine_diff_density_max 1.015
_refine_diff_density_min -1.032
_refine_diff_density_rms 0.101
_refine_ls_extinction_method none
_refine_ls_goodness_of_fit_ref 1.007
_refine_ls_hydrogen_treatment mixed
_refine_ls_matrix_type full
_refine_ls_number_parameters 1420
_refine_ls_number_reflns 21254
_refine_ls_number_restraints 0
_refine_ls_restrained_S_all 1.007
_refine_ls_R_factor_all 0.0774
_refine_ls_R_factor_gt 0.0444
_refine_ls_shift/su_max 0.001
_refine_ls_shift/su_mean 0.000
_refine_ls_structure_factor_coef Fsqd
_refine_ls_weighting_details 'calc w=1/[\s^2^(Fo^2^)+(0.0406P)^2^+0.0000P] where P=(Fo^2^+2Fc^2^)/3'
_refine_ls_weighting_scheme calc
_refine_ls_wR_factor_gt 0.0989
_refine_ls_wR_factor_ref 0.1079
_reflns_number_gt 12943
_reflns_number_total 21254
_reflns_threshold_expression >2sigma(I)
_cod_data_source_file om050068tsi20050131_111054.cif
_cod_data_source_block compound10
_cod_depositor_comments
;
The following automatic conversions were performed:

'_symmetry_cell_setting' value 'Triclinic' changed to 'triclinic'
according to /home/saulius/struct/CIF-dictionaries/cif_core.dic
dictionary named 'cif_core.dic' version 2.4.2 from
2011-04-26.

'_exptl_absorpt_correction_type' value 'Empirical'
changed to 'empirical' according to
/home/saulius/struct/CIF-dictionaries/cif_core.dic dictionary named
'cif_core.dic' version 2.4.2 from 2011-04-26.

Automatic conversion script
Id: cif_fix_values 2281 2013-09-26 08:29:07Z andrius 
;
_cod_original_sg_symbol_H-M P-1
_cod_database_code 4060531

loop_
_symmetry_equiv_pos_as_xyz
'x, y, z'
'-x, -y, -z'

loop_
_atom_site_label
_atom_site_type_symbol
_atom_site_fract_x
_atom_site_fract_y
_atom_site_fract_z
_atom_site_U_iso_or_equiv
_atom_site_adp_type
_atom_site_occupancy
_atom_site_symmetry_multiplicity
_atom_site_calc_flag
_atom_site_refinement_flags
Ru1 Ru 0.08112(3) 1.02096(2) 0.217838(19) 0.04583(12) Uani 1 1 d .
Ru2 Ru 0.17886(3) 0.932592(19) 0.290037(18) 0.03808(11) Uani 1 1 d .
Ru3 Ru 0.08608(3) 0.50005(2) 0.220360(18) 0.04174(11) Uani 1 1 d .
Ru4 Ru 0.19422(3) 0.428753(19) 0.296273(17) 0.03669(10) Uani 1 1 d .
I1 I 0.48594(3) 0.87872(2) -0.05273(2) 0.08931(16) Uani 1 1 d .
I2 I 0.59910(3) 1.30889(2) 0.18391(3) 0.09559(17) Uani 1 1 d .
I3 I 0.49627(3) 0.36991(2) -0.05041(2) 0.08863(16) Uani 1 1 d .
I4 I 0.57487(3) 0.81843(2) 0.19363(2) 0.08263(15) Uani 1 1 d .
C1 C -0.0124(4) 1.0753(3) 0.1629(3) 0.0537(14) Uani 1 1 d .
C2 C -0.0602(4) 1.1131(3) 0.1265(3) 0.0618(16) Uani 1 1 d .
C3 C -0.1153(4) 1.1596(3) 0.0807(3) 0.0646(18) Uani 1 1 d .
C4 C -0.1999(5) 1.1878(3) 0.0975(4) 0.089(2) Uani 1 1 d .
H4A H -0.2229 1.1758 0.1392 0.107 Uiso 1 1 calc R
C5 C -0.2500(7) 1.2335(4) 0.0533(5) 0.121(4) Uani 1 1 d .
H5A H -0.3070 1.2520 0.0652 0.145 Uiso 1 1 calc R
C6 C -0.2177(8) 1.2516(5) -0.0069(6) 0.141(5) Uani 1 1 d .
H6A H -0.2517 1.2833 -0.0364 0.169 Uiso 1 1 calc R
C7 C -0.1333(7) 1.2232(5) -0.0256(4) 0.148(5) Uani 1 1 d .
H7A H -0.1116 1.2350 -0.0674 0.178 Uiso 1 1 calc R
C8 C -0.0827(5) 1.1775(4) 0.0187(4) 0.108(3) Uani 1 1 d .
H8A H -0.0262 1.1586 0.0068 0.130 Uiso 1 1 calc R
C9 C 0.2778(4) 0.8768(3) 0.3383(3) 0.0549(14) Uani 1 1 d .
C10 C 0.3367(4) 0.8364(3) 0.3643(3) 0.0585(15) Uani 1 1 d .
C11 C 0.4075(4) 0.7874(3) 0.3906(3) 0.0648(16) Uani 1 1 d .
C12 C 0.5028(5) 0.8032(4) 0.3745(4) 0.112(3) Uani 1 1 d .
H12A H 0.5220 0.8488 0.3483 0.135 Uiso 1 1 calc R
C13 C 0.5728(6) 0.7555(6) 0.3946(5) 0.157(4) Uani 1 1 d .
H13A H 0.6377 0.7674 0.3804 0.188 Uiso 1 1 calc R
C14 C 0.5447(8) 0.6898(6) 0.4364(5) 0.154(4) Uani 1 1 d .
H14A H 0.5913 0.6586 0.4543 0.185 Uiso 1 1 calc R
C15 C 0.4512(8) 0.6701(4) 0.4517(4) 0.138(4) Uani 1 1 d .
H15A H 0.4325 0.6243 0.4775 0.165 Uiso 1 1 calc R
C16 C 0.3832(5) 0.7188(4) 0.4288(3) 0.097(2) Uani 1 1 d .
H16A H 0.3182 0.7050 0.4393 0.116 Uiso 1 1 calc R
C17 C 0.2230(3) 0.9508(2) 0.1578(2) 0.0417(12) Uani 1 1 d .
C18 C 0.1802(4) 1.0633(3) 0.0868(2) 0.0666(17) Uani 1 1 d .
H18A H 0.2239 1.0489 0.0588 0.100 Uiso 1 1 calc R
H18B H 0.2052 1.1058 0.0898 0.100 Uiso 1 1 calc R
H18C H 0.1183 1.0717 0.0715 0.100 Uiso 1 1 calc R
C19 C 0.2696(4) 0.8369(2) 0.2240(2) 0.0562(15) Uani 1 1 d .
H19A H 0.2880 0.8330 0.1843 0.084 Uiso 1 1 calc R
H19B H 0.2233 0.7998 0.2479 0.084 Uiso 1 1 calc R
H19C H 0.3258 0.8330 0.2454 0.084 Uiso 1 1 calc R
C20 C 0.2839(4) 0.9383(2) 0.1055(2) 0.0456(12) Uani 1 1 d .
C21 C 0.2426(4) 0.9235(3) 0.0594(3) 0.0633(16) Uani 1 1 d .
H21A H 0.1758 0.9232 0.0599 0.076 Uiso 1 1 calc R
C22 C 0.2997(4) 0.9092(3) 0.0126(3) 0.0684(17) Uani 1 1 d .
H22A H 0.2716 0.8996 -0.0182 0.082 Uiso 1 1 calc R
C23 C 0.3984(4) 0.9094(3) 0.0123(3) 0.0584(15) Uani 1 1 d .
C24 C 0.4402(4) 0.9258(3) 0.0566(3) 0.0599(15) Uani 1 1 d .
H24A H 0.5071 0.9270 0.0556 0.072 Uiso 1 1 calc R
C25 C 0.3825(4) 0.9404(3) 0.1026(2) 0.0529(14) Uani 1 1 d .
H25A H 0.4113 0.9520 0.1322 0.064 Uiso 1 1 calc R
C26 C 0.2557(3) 1.0845(2) 0.2291(2) 0.0395(11) Uani 1 1 d .
C27 C 0.1378(4) 1.1743(3) 0.1950(3) 0.0610(15) Uani 1 1 d .
H27A H 0.1904 1.2037 0.1968 0.091 Uiso 1 1 calc R
H27B H 0.0829 1.1780 0.2225 0.091 Uiso 1 1 calc R
H27C H 0.1209 1.1895 0.1535 0.091 Uiso 1 1 calc R
C28 C 0.3824(3) 1.0022(2) 0.2519(2) 0.0497(13) Uani 1 1 d .
H28A H 0.4200 1.0457 0.2345 0.074 Uiso 1 1 calc R
H28B H 0.3969 0.9740 0.2266 0.074 Uiso 1 1 calc R
H28C H 0.3980 0.9770 0.2929 0.074 Uiso 1 1 calc R
C29 C 0.3309(3) 1.1416(2) 0.2183(2) 0.0425(12) Uani 1 1 d .
C30 C 0.3703(4) 1.1821(3) 0.1590(2) 0.0501(13) Uani 1 1 d .
H30A H 0.3452 1.1772 0.1253 0.060 Uiso 1 1 calc R
C31 C 0.4463(4) 1.2296(3) 0.1493(3) 0.0587(15) Uani 1 1 d .
H31A H 0.4725 1.2564 0.1093 0.070 Uiso 1 1 calc R
C32 C 0.4834(4) 1.2369(3) 0.1998(3) 0.0594(15) Uani 1 1 d .
C33 C 0.4431(4) 1.1986(3) 0.2597(3) 0.0569(14) Uani 1 1 d .
H33A H 0.4666 1.2048 0.2934 0.068 Uiso 1 1 calc R
C34 C 0.3675(4) 1.1514(3) 0.2681(2) 0.0508(13) Uani 1 1 d .
H34A H 0.3404 1.1253 0.3081 0.061 Uiso 1 1 calc R
C35 C 0.03604(18) 1.00246(16) 0.34980(11) 0.0461(13) Uani 1 1 d .
H35A H 0.0013 1.0095 0.3836 0.055 Uiso 1 1 calc R
C36 C -0.09565(18) 1.05378(16) 0.29826(11) 0.0666(17) Uani 1 1 d R
C37 C -0.11471(18) 1.12470(16) 0.27046(11) 0.103(3) Uani 1 1 d R
H37A H -0.0644 1.1571 0.2492 0.124 Uiso 1 1 calc R
C38 C -0.20889(18) 1.14721(16) 0.27437(11) 0.126(3) Uani 1 1 d R
H38A H -0.2216 1.1947 0.2558 0.152 Uiso 1 1 calc R
C39 C -0.28401(18) 1.09881(16) 0.30606(11) 0.167(6) Uani 1 1 d R
H39A H -0.3470 1.1139 0.3087 0.200 Uiso 1 1 calc R
C40 C -0.26495(18) 1.02790(16) 0.33386(11) 0.113(3) Uani 1 1 d R
C41 C -0.17078(18) 1.00538(16) 0.32995(11) 0.084(2) Uani 1 1 d R
H41A H -0.1580 0.9579 0.3485 0.101 Uiso 1 1 calc R
C42 C -0.32121(18) 0.91238(16) 0.40646(11) 0.240(7) Uani 1 1 d R
H42A H -0.3819 0.8877 0.4250 0.360 Uiso 1 1 calc R
H42B H -0.2849 0.9153 0.4383 0.360 Uiso 1 1 calc R
H42C H -0.2853 0.8874 0.3834 0.360 Uiso 1 1 calc R
C43 C 0.1514(3) 0.9564(2) 0.4173(2) 0.0419(12) Uani 1 1 d .
C44 C 0.0900(4) 0.9292(3) 0.4721(3) 0.0619(15) Uani 1 1 d .
H44A H 0.0260 0.9166 0.4719 0.074 Uiso 1 1 calc R
C45 C 0.1263(5) 0.9211(3) 0.5273(3) 0.0758(19) Uani 1 1 d .
H45A H 0.0855 0.9035 0.5642 0.091 Uiso 1 1 calc R
C46 C 0.2199(5) 0.9382(3) 0.5289(3) 0.0673(17) Uani 1 1 d .
H46A H 0.2424 0.9319 0.5666 0.081 Uiso 1 1 calc R
C47 C 0.2815(4) 0.9651(3) 0.4744(3) 0.0561(14) Uani 1 1 d .
C48 C 0.2472(3) 0.9740(2) 0.4180(2) 0.0459(12) Uani 1 1 d .
H48A H 0.2883 0.9916 0.3812 0.055 Uiso 1 1 calc R
C49 C 0.4429(4) 1.0012(4) 0.4254(3) 0.108(3) Uani 1 1 d .
H49A H 0.5049 1.0114 0.4352 0.161 Uiso 1 1 calc R
H49B H 0.4218 1.0422 0.3942 0.161 Uiso 1 1 calc R
H49C H 0.4479 0.9628 0.4101 0.161 Uiso 1 1 calc R
C50 C 0.0116(3) 0.8664(3) 0.2734(2) 0.0470(13) Uani 1 1 d .
H50A H -0.0299 0.8291 0.2767 0.056 Uiso 1 1 calc R
C51 C -0.0664(4) 0.9238(3) 0.1878(2) 0.0579(15) Uani 1 1 d .
C52 C -0.1559(4) 0.9514(3) 0.1914(3) 0.0636(16) Uani 1 1 d .
H52A H -0.1734 0.9720 0.2209 0.076 Uiso 1 1 calc R
C53 C -0.2205(5) 0.9486(3) 0.1508(3) 0.0747(19) Uani 1 1 d .
C54 C -0.3436(5) 1.0034(5) 0.1972(4) 0.143(4) Uani 1 1 d .
H54A H -0.4084 1.0189 0.1923 0.214 Uiso 1 1 calc R
H54B H -0.3019 1.0427 0.1932 0.214 Uiso 1 1 calc R
H54C H -0.3423 0.9677 0.2373 0.214 Uiso 1 1 calc R
C55 C -0.1955(6) 0.9179(5) 0.1087(3) 0.105(3) Uani 1 1 d .
H55A H -0.2390 0.9163 0.0816 0.126 Uiso 1 1 calc R
C56 C -0.1063(6) 0.8890(5) 0.1054(3) 0.126(3) Uani 1 1 d .
H56A H -0.0903 0.8670 0.0767 0.151 Uiso 1 1 calc R
C57 C -0.0388(5) 0.8926(4) 0.1458(3) 0.100(2) Uani 1 1 d .
H57A H 0.0223 0.8743 0.1435 0.120 Uiso 1 1 calc R
C58 C 0.0830(4) 0.7835(3) 0.3544(3) 0.0513(14) Uani 1 1 d .
C59 C 0.0799(4) 0.7272(3) 0.3335(3) 0.0690(17) Uani 1 1 d .
H59A H 0.0677 0.7346 0.2932 0.083 Uiso 1 1 calc R
C60 C 0.0953(5) 0.6598(3) 0.3739(4) 0.089(2) Uani 1 1 d .
H60A H 0.0926 0.6219 0.3603 0.107 Uiso 1 1 calc R
C61 C 0.1145(5) 0.6477(3) 0.4333(4) 0.085(2) Uani 1 1 d .
H61A H 0.1269 0.6024 0.4590 0.102 Uiso 1 1 calc R
C62 C 0.1153(4) 0.7031(3) 0.4546(3) 0.0712(18) Uani 1 1 d .
C63 C 0.1002(4) 0.7717(3) 0.4153(3) 0.0569(15) Uani 1 1 d .
H63A H 0.1016 0.8091 0.4296 0.068 Uiso 1 1 calc R
C64 C 0.1442(5) 0.7423(4) 0.5370(3) 0.104(3) Uani 1 1 d .
H64A H 0.1560 0.7231 0.5796 0.156 Uiso 1 1 calc R
H64B H 0.0867 0.7692 0.5337 0.156 Uiso 1 1 calc R
H64C H 0.1981 0.7724 0.5129 0.156 Uiso 1 1 calc R
C65 C -0.0098(4) 0.5650(3) 0.1744(2) 0.0480(13) Uani 1 1 d .
C66 C -0.0615(4) 0.6052(3) 0.1427(2) 0.0534(14) Uani 1 1 d .
C67 C -0.1183(4) 0.6553(3) 0.1022(3) 0.0551(14) Uani 1 1 d .
C68 C -0.2047(5) 0.6786(3) 0.1239(3) 0.085(2) Uani 1 1 d .
H68A H -0.2260 0.6606 0.1661 0.102 Uiso 1 1 calc R
C69 C -0.2593(5) 0.7275(4) 0.0847(4) 0.098(2) Uani 1 1 d .
H69A H -0.3175 0.7413 0.1001 0.117 Uiso 1 1 calc R
C70 C -0.2272(6) 0.7552(4) 0.0238(4) 0.097(3) Uani 1 1 d .
H70A H -0.2629 0.7890 -0.0028 0.116 Uiso 1 1 calc R
C71 C -0.1449(6) 0.7346(4) 0.0012(4) 0.114(3) Uani 1 1 d .
H71A H -0.1237 0.7543 -0.0408 0.137 Uiso 1 1 calc R
C72 C -0.0908(4) 0.6842(3) 0.0398(3) 0.082(2) Uani 1 1 d .
H72A H -0.0345 0.6695 0.0230 0.099 Uiso 1 1 calc R
C73 C 0.2958(4) 0.3679(2) 0.3372(2) 0.0456(12) Uani 1 1 d .
C74 C 0.3598(4) 0.3317(3) 0.3616(2) 0.0546(14) Uani 1 1 d .
C75 C 0.4381(4) 0.2885(3) 0.3855(3) 0.0660(17) Uani 1 1 d .
C76 C 0.5303(5) 0.3103(4) 0.3655(5) 0.149(4) Uani 1 1 d .
H76A H 0.5421 0.3561 0.3375 0.179 Uiso 1 1 calc R
C77 C 0.6079(7) 0.2705(6) 0.3832(7) 0.203(6) Uani 1 1 d .
H77A H 0.6702 0.2875 0.3656 0.243 Uiso 1 1 calc R
C78 C 0.5922(8) 0.2056(7) 0.4269(6) 0.168(5) Uani 1 1 d .
H78A H 0.6442 0.1791 0.4429 0.202 Uiso 1 1 calc R
C79 C 0.5010(9) 0.1793(5) 0.4472(5) 0.157(4) Uani 1 1 d .
H79A H 0.4901 0.1333 0.4752 0.188 Uiso 1 1 calc R
C80 C 0.4230(6) 0.2211(4) 0.4263(4) 0.117(3) Uani 1 1 d .
H80A H 0.3602 0.2028 0.4403 0.140 Uiso 1 1 calc R
C81 C 0.2333(3) 0.4425(2) 0.1603(2) 0.0424(12) Uani 1 1 d .
C82 C 0.1774(4) 0.5490(3) 0.0867(2) 0.0699(17) Uani 1 1 d .
H82A H 0.2240 0.5364 0.0590 0.105 Uiso 1 1 calc R
H82B H 0.1960 0.5939 0.0882 0.105 Uiso 1 1 calc R
H82C H 0.1150 0.5519 0.0723 0.105 Uiso 1 1 calc R
C83 C 0.2898(4) 0.3341(2) 0.2278(2) 0.0529(14) Uani 1 1 d .
H83A H 0.3069 0.3293 0.1883 0.079 Uiso 1 1 calc R
H83B H 0.2469 0.2956 0.2535 0.079 Uiso 1 1 calc R
H83C H 0.3472 0.3337 0.2472 0.079 Uiso 1 1 calc R
C84 C 0.2942(4) 0.4286(2) 0.1085(2) 0.0462(12) Uani 1 1 d .
C85 C 0.2533(4) 0.4064(3) 0.0664(3) 0.0648(16) Uani 1 1 d .
H85A H 0.1864 0.4018 0.0693 0.078 Uiso 1 1 calc R
C86 C 0.3103(4) 0.3909(3) 0.0201(3) 0.0717(18) Uani 1 1 d .
H86A H 0.2821 0.3756 -0.0076 0.086 Uiso 1 1 calc R
C87 C 0.4087(4) 0.3986(3) 0.0159(3) 0.0616(16) Uani 1 1 d .
C88 C 0.4508(4) 0.4232(3) 0.0558(3) 0.0640(16) Uani 1 1 d .
H88A H 0.5176 0.4298 0.0518 0.077 Uiso 1 1 calc R
C89 C 0.3932(4) 0.4378(3) 0.1016(2) 0.0523(14) Uani 1 1 d .
H89A H 0.4218 0.4542 0.1285 0.063 Uiso 1 1 calc R
C90 C 0.2560(3) 0.5772(2) 0.2348(2) 0.0378(11) Uani 1 1 d .
C91 C 0.1279(4) 0.6571(2) 0.2029(2) 0.0539(14) Uani 1 1 d .
H91A H 0.1760 0.6891 0.2059 0.081 Uiso 1 1 calc R
H91B H 0.0710 0.6566 0.2305 0.081 Uiso 1 1 calc R
H91C H 0.1118 0.6722 0.1612 0.081 Uiso 1 1 calc R
C92 C 0.3939(3) 0.5034(2) 0.2547(2) 0.0502(13) Uani 1 1 d .
H92A H 0.4261 0.5490 0.2367 0.075 Uiso 1 1 calc R
H92B H 0.4106 0.4762 0.2288 0.075 Uiso 1 1 calc R
H92C H 0.4136 0.4794 0.2949 0.075 Uiso 1 1 calc R
C93 C 0.3239(3) 0.6390(2) 0.2244(2) 0.0408(12) Uani 1 1 d .
C94 C 0.3626(3) 0.6812(2) 0.1655(2) 0.0457(12) Uani 1 1 d .
H94A H 0.3400 0.6753 0.1314 0.055 Uiso 1 1 calc R
C95 C 0.4339(4) 0.7318(3) 0.1564(2) 0.0513(14) Uani 1 1 d .
H95A H 0.4594 0.7598 0.1166 0.062 Uiso 1 1 calc R
C96 C 0.4671(3) 0.7402(3) 0.2079(3) 0.0498(13) Uani 1 1 d .
C97 C 0.4276(4) 0.7001(3) 0.2664(3) 0.0564(14) Uani 1 1 d .
H97A H 0.4490 0.7068 0.3005 0.068 Uiso 1 1 calc R
C98 C 0.3566(4) 0.6503(2) 0.2747(2) 0.0502(13) Uani 1 1 d .
H98A H 0.3298 0.6236 0.3146 0.060 Uiso 1 1 calc R
C99 C 0.0435(3) 0.4838(2) 0.3563(2) 0.0411(12) Uani 1 1 d .
H99A H 0.0062 0.4911 0.3891 0.049 Uiso 1 1 calc R
C100 C -0.0965(4) 0.5135(3) 0.3083(2) 0.0552(14) Uani 1 1 d .
C101 C -0.1228(4) 0.5819(3) 0.2977(3) 0.0648(16) Uani 1 1 d .
H10A H -0.0765 0.6180 0.2887 0.078 Uiso 1 1 calc R
C102 C -0.2232(5) 0.5957(4) 0.3008(3) 0.079(2) Uani 1 1 d .
C103 C -0.2894(5) 0.5425(5) 0.3143(3) 0.091(2) Uani 1 1 d .
H10B H -0.3545 0.5532 0.3154 0.109 Uiso 1 1 calc R
C104 C -0.2663(6) 0.4755(5) 0.3262(4) 0.121(3) Uani 1 1 d .
H10C H -0.3137 0.4398 0.3370 0.145 Uiso 1 1 calc R
C105 C -0.1661(4) 0.4608(4) 0.3218(3) 0.095(2) Uani 1 1 d .
H10D H -0.1475 0.4148 0.3280 0.114 Uiso 1 1 calc R
C106 C -0.1842(7) 0.7197(5) 0.2779(5) 0.169(4) Uani 1 1 d .
H10E H -0.2176 0.7625 0.2734 0.253 Uiso 1 1 calc R
H10F H -0.1440 0.7249 0.2401 0.253 Uiso 1 1 calc R
H10G H -0.1449 0.7099 0.3111 0.253 Uiso 1 1 calc R
C107 C 0.1671(4) 0.4567(2) 0.4212(2) 0.0391(11) Uani 1 1 d .
C108 C 0.2636(4) 0.4715(2) 0.4197(2) 0.0443(12) Uani 1 1 d .
H10H H 0.3043 0.4820 0.3829 0.053 Uiso 1 1 calc R
C109 C 0.3009(4) 0.4708(3) 0.4733(3) 0.0554(14) Uani 1 1 d .
C110 C 0.2408(5) 0.4535(3) 0.5281(3) 0.0659(16) Uani 1 1 d .
H11A H 0.2652 0.4525 0.5640 0.079 Uiso 1 1 calc R
C111 C 0.1460(5) 0.4382(3) 0.5292(2) 0.0660(16) Uani 1 1 d .
H11B H 0.1063 0.4270 0.5664 0.079 Uiso 1 1 calc R
C112 C 0.1054(4) 0.4383(3) 0.4773(2) 0.0521(14) Uani 1 1 d .
H11C H 0.0403 0.4267 0.4794 0.063 Uiso 1 1 calc R
C113 C 0.4626(4) 0.4952(4) 0.4218(3) 0.095(2) Uani 1 1 d .
H11D H 0.5264 0.5040 0.4301 0.142 Uiso 1 1 calc R
H11E H 0.4439 0.5352 0.3886 0.142 Uiso 1 1 calc R
H11F H 0.4622 0.4541 0.4104 0.142 Uiso 1 1 calc R
C114 C 0.0337(4) 0.3482(3) 0.2798(2) 0.0470(13) Uani 1 1 d .
H11G H -0.0018 0.3072 0.2857 0.056 Uiso 1 1 calc R
C115 C -0.0384(4) 0.3939(3) 0.1881(3) 0.0572(15) Uani 1 1 d .
C116 C -0.1219(4) 0.4295(3) 0.1747(3) 0.0717(18) Uani 1 1 d .
H11H H -0.1423 0.4611 0.1941 0.086 Uiso 1 1 calc R
C117 C -0.1753(6) 0.4182(4) 0.1324(4) 0.092(2) Uani 1 1 d .
C118 C -0.1438(7) 0.3715(5) 0.1042(4) 0.107(3) Uani 1 1 d .
H11I H -0.1800 0.3644 0.0755 0.129 Uiso 1 1 calc R
C119 C -0.0618(6) 0.3355(5) 0.1167(4) 0.113(3) Uani 1 1 d .
H11J H -0.0428 0.3033 0.0977 0.135 Uiso 1 1 calc R
C120 C -0.0066(5) 0.3475(4) 0.1585(3) 0.085(2) Uani 1 1 d .
H12B H 0.0512 0.3247 0.1667 0.102 Uiso 1 1 calc R
C121 C -0.2973(6) 0.4933(4) 0.1489(6) 0.164(5) Uani 1 1 d .
H12C H -0.3568 0.5120 0.1338 0.246 Uiso 1 1 calc R
H12D H -0.2519 0.5314 0.1423 0.246 Uiso 1 1 calc R
H12E H -0.3093 0.4663 0.1924 0.246 Uiso 1 1 calc R
C122 C 0.1066(3) 0.2771(2) 0.3650(2) 0.0445(12) Uani 1 1 d .
C123 C 0.1098(4) 0.2170(3) 0.3496(3) 0.0647(16) Uani 1 1 d .
H12F H 0.0999 0.2198 0.3100 0.078 Uiso 1 1 calc R
C124 C 0.1276(4) 0.1534(3) 0.3930(4) 0.0766(19) Uani 1 1 d .
H12G H 0.1290 0.1132 0.3825 0.092 Uiso 1 1 calc R
C125 C 0.1434(4) 0.1478(3) 0.4522(3) 0.0722(19) Uani 1 1 d .
H12H H 0.1564 0.1046 0.4812 0.087 Uiso 1 1 calc R
C126 C 0.1393(4) 0.2073(3) 0.4668(3) 0.0593(15) Uani 1 1 d .
C127 C 0.1215(3) 0.2724(2) 0.4243(2) 0.0481(13) Uani 1 1 d .
H12I H 0.1195 0.3124 0.4353 0.058 Uiso 1 1 calc R
C128 C 0.1638(5) 0.2574(4) 0.5437(3) 0.094(2) Uani 1 1 d .
H12J H 0.1761 0.2430 0.5861 0.141 Uiso 1 1 calc R
H12K H 0.1045 0.2822 0.5387 0.141 Uiso 1 1 calc R
H12L H 0.2160 0.2879 0.5177 0.141 Uiso 1 1 calc R
N1 N 0.1697(3) 1.0079(2) 0.14764(18) 0.0453(10) Uani 1 1 d .
N2 N 0.2266(3) 0.90553(18) 0.21563(18) 0.0428(10) Uani 1 1 d .
N3 N 0.1670(3) 1.10087(19) 0.21358(18) 0.0431(10) Uani 1 1 d .
N4 N 0.2784(3) 1.01746(19) 0.25423(17) 0.0403(10) Uani 1 1 d .
N5 N 0.0006(3) 1.0270(2) 0.29594(19) 0.0543(11) Uani 1 1 d .
N6 N 0.1180(3) 0.96851(19) 0.35855(17) 0.0394(9) Uani 1 1 d .
N7 N 0.0018(3) 0.9271(2) 0.22964(19) 0.0493(11) Uani 1 1 d .
N8 N 0.0766(3) 0.85401(19) 0.31330(18) 0.0425(10) Uani 1 1 d .
N9 N 0.1730(3) 0.4956(2) 0.14834(17) 0.0422(10) Uani 1 1 d .
N10 N 0.2414(3) 0.40116(19) 0.21892(18) 0.0423(10) Uani 1 1 d .
N11 N 0.1661(3) 0.58520(19) 0.21990(17) 0.0404(10) Uani 1 1 d .
N12 N 0.2889(3) 0.51180(18) 0.26052(17) 0.0386(9) Uani 1 1 d .
N13 N 0.0055(3) 0.4974(2) 0.30403(18) 0.0457(10) Uani 1 1 d .
N14 N 0.1317(3) 0.46032(18) 0.36475(16) 0.0366(9) Uani 1 1 d .
N15 N 0.0184(3) 0.4053(2) 0.23180(18) 0.0451(10) Uani 1 1 d .
N16 N 0.0950(3) 0.34551(19) 0.31958(18) 0.0408(10) Uani 1 1 d .
O1 O -0.3396(4) 0.9865(4) 0.3632(3) 0.145(2) Uani 1 1 d .
O2 O 0.3747(3) 0.9821(2) 0.47963(19) 0.0797(12) Uani 1 1 d .
O3 O -0.3112(3) 0.9750(3) 0.1509(3) 0.1019(16) Uani 1 1 d .
O4 O 0.1319(3) 0.6863(3) 0.5146(3) 0.1002(16) Uani 1 1 d .
O5 O -0.2553(4) 0.6608(3) 0.2918(3) 0.1206(19) Uani 1 1 d .
O6 O 0.3962(3) 0.4840(2) 0.47590(18) 0.0768(12) Uani 1 1 d .
O7 O -0.2592(5) 0.4496(3) 0.1172(3) 0.138(3) Uani 1 1 d .
O8 O 0.1560(3) 0.1974(2) 0.5269(2) 0.0882(14) Uani 1 1 d .

loop_
_atom_site_aniso_label
_atom_site_aniso_U_11
_atom_site_aniso_U_22
_atom_site_aniso_U_33
_atom_site_aniso_U_23
_atom_site_aniso_U_13
_atom_site_aniso_U_12
Ru1 0.0445(2) 0.0539(3) 0.0436(3) -0.0207(2) -0.01277(19) 0.0128(2)
Ru2 0.0403(2) 0.0308(2) 0.0436(3) -0.01396(18) -0.00447(18) 0.00404(17)
Ru3 0.0434(2) 0.0487(3) 0.0358(2) -0.01748(19) -0.00768(18) 0.00780(19)
Ru4 0.0436(2) 0.0314(2) 0.0362(2) -0.01344(17) -0.00434(18) 0.00419(17)
I1 0.1012(3) 0.0872(3) 0.0855(3) -0.0521(3) 0.0367(3) -0.0056(3)
I2 0.0713(3) 0.0762(3) 0.1317(5) -0.0272(3) -0.0110(3) -0.0253(2)
I3 0.1028(3) 0.0869(3) 0.0770(3) -0.0426(3) 0.0316(3) 0.0096(3)
I4 0.0683(3) 0.0715(3) 0.1052(4) -0.0276(3) -0.0090(2) -0.0256(2)
C1 0.046(3) 0.053(4) 0.072(4) -0.031(3) -0.022(3) 0.008(3)
C2 0.070(4) 0.042(3) 0.078(4) -0.019(3) -0.033(3) 0.004(3)
C3 0.068(4) 0.039(3) 0.086(5) -0.011(3) -0.047(4) 0.002(3)
C4 0.105(6) 0.063(4) 0.117(6) -0.039(4) -0.070(5) 0.029(4)
C5 0.121(7) 0.078(6) 0.199(11) -0.065(7) -0.107(9) 0.040(5)
C6 0.144(10) 0.067(6) 0.189(12) 0.011(7) -0.115(10) 0.000(6)
C7 0.143(9) 0.142(9) 0.103(7) 0.039(6) -0.061(7) -0.040(7)
C8 0.091(5) 0.112(6) 0.087(6) 0.016(5) -0.037(5) -0.010(5)
C9 0.047(3) 0.049(3) 0.066(4) -0.017(3) -0.004(3) 0.006(3)
C10 0.058(4) 0.055(4) 0.065(4) -0.021(3) -0.014(3) 0.006(3)
C11 0.061(4) 0.058(4) 0.075(4) -0.018(3) -0.027(3) 0.020(3)
C12 0.072(5) 0.088(6) 0.154(8) -0.007(5) -0.038(5) 0.016(4)
C13 0.082(6) 0.133(9) 0.228(12) -0.022(8) -0.051(7) 0.038(6)
C14 0.123(8) 0.118(9) 0.202(12) -0.014(8) -0.080(8) 0.066(7)
C15 0.144(9) 0.093(7) 0.145(9) 0.005(5) -0.046(7) 0.047(7)
C16 0.086(5) 0.073(5) 0.106(6) -0.001(4) -0.013(4) 0.024(4)
C17 0.050(3) 0.035(3) 0.043(3) -0.018(2) -0.002(2) -0.001(2)
C18 0.094(4) 0.050(4) 0.045(4) -0.007(3) 0.003(3) 0.018(3)
C19 0.078(4) 0.034(3) 0.054(4) -0.017(2) 0.010(3) 0.012(3)
C20 0.061(3) 0.038(3) 0.040(3) -0.018(2) 0.002(3) 0.007(2)
C21 0.060(4) 0.077(4) 0.064(4) -0.041(3) -0.001(3) 0.004(3)
C22 0.068(4) 0.089(5) 0.064(4) -0.050(4) 0.003(3) -0.002(3)
C23 0.074(4) 0.044(3) 0.054(4) -0.021(3) 0.015(3) -0.003(3)
C24 0.053(3) 0.059(4) 0.063(4) -0.021(3) 0.010(3) -0.005(3)
C25 0.054(3) 0.054(4) 0.051(4) -0.022(3) 0.003(3) -0.005(3)
C26 0.041(3) 0.042(3) 0.038(3) -0.018(2) -0.004(2) 0.006(2)
C27 0.072(4) 0.048(3) 0.073(4) -0.029(3) -0.026(3) 0.020(3)
C28 0.043(3) 0.039(3) 0.062(4) -0.012(3) -0.002(2) 0.005(2)
C29 0.049(3) 0.032(3) 0.051(3) -0.019(2) -0.010(3) 0.008(2)
C30 0.063(4) 0.046(3) 0.045(3) -0.021(3) -0.002(3) 0.003(3)
C31 0.063(4) 0.047(3) 0.060(4) -0.016(3) 0.008(3) -0.001(3)
C32 0.051(3) 0.048(4) 0.083(5) -0.027(3) -0.008(3) -0.002(3)
C33 0.065(4) 0.045(3) 0.066(4) -0.023(3) -0.016(3) 0.003(3)
C34 0.060(3) 0.044(3) 0.048(3) -0.015(3) -0.008(3) 0.001(3)
C35 0.043(3) 0.061(4) 0.043(3) -0.028(3) -0.008(2) 0.013(3)
C36 0.049(3) 0.119(6) 0.054(4) -0.054(4) -0.018(3) 0.021(3)
C37 0.080(5) 0.139(7) 0.121(7) -0.078(5) -0.028(4) 0.063(5)
C38 0.103(6) 0.200(10) 0.101(7) -0.081(7) -0.021(5) 0.058(6)
C39 0.083(6) 0.387(17) 0.057(5) -0.105(8) -0.038(4) 0.112(8)
C40 0.039(4) 0.245(11) 0.061(5) -0.059(6) -0.013(3) 0.018(5)
C41 0.059(4) 0.140(6) 0.062(4) -0.042(4) -0.022(3) 0.018(4)
C42 0.154(10) 0.161(11) 0.308(18) 0.039(11) -0.031(10) 0.009(8)
C43 0.049(3) 0.032(3) 0.048(3) -0.016(2) -0.016(3) 0.016(2)
C44 0.059(4) 0.075(4) 0.045(4) -0.016(3) 0.003(3) 0.014(3)
C45 0.083(5) 0.094(5) 0.039(4) -0.012(3) 0.002(3) 0.030(4)
C46 0.088(5) 0.075(4) 0.046(4) -0.026(3) -0.022(3) 0.026(4)
C47 0.060(4) 0.056(4) 0.059(4) -0.027(3) -0.018(3) 0.016(3)
C48 0.051(3) 0.053(3) 0.040(3) -0.023(2) -0.013(2) 0.013(2)
C49 0.063(5) 0.179(8) 0.080(6) -0.041(5) -0.022(4) -0.019(5)
C50 0.046(3) 0.050(3) 0.051(4) -0.028(3) 0.001(3) -0.008(3)
C51 0.055(4) 0.078(4) 0.042(3) -0.023(3) -0.006(3) -0.015(3)
C52 0.056(4) 0.074(4) 0.060(4) -0.020(3) -0.011(3) -0.014(3)
C53 0.062(4) 0.080(5) 0.071(5) -0.011(4) -0.013(4) -0.025(3)
C54 0.080(6) 0.214(10) 0.165(10) -0.101(8) -0.028(6) 0.031(6)
C55 0.079(5) 0.175(8) 0.065(5) -0.046(5) -0.005(4) -0.052(5)
C56 0.090(6) 0.243(11) 0.080(6) -0.106(6) 0.003(5) -0.039(6)
C57 0.073(5) 0.172(8) 0.081(5) -0.078(5) -0.004(4) -0.010(5)
C58 0.052(3) 0.039(3) 0.059(4) -0.016(3) 0.008(3) -0.006(2)
C59 0.082(4) 0.047(4) 0.078(5) -0.026(3) -0.001(3) 0.001(3)
C60 0.089(5) 0.032(4) 0.137(7) -0.021(4) 0.001(5) -0.009(3)
C61 0.075(5) 0.038(4) 0.113(7) 0.004(4) 0.010(4) 0.000(3)
C62 0.065(4) 0.052(4) 0.074(5) 0.005(4) -0.002(3) 0.005(3)
C63 0.053(3) 0.040(3) 0.066(4) -0.008(3) 0.003(3) -0.002(3)
C64 0.102(6) 0.130(7) 0.061(5) -0.006(5) -0.024(4) 0.005(5)
C65 0.051(3) 0.048(3) 0.051(3) -0.025(3) -0.009(3) 0.005(3)
C66 0.061(4) 0.053(4) 0.049(4) -0.019(3) -0.013(3) 0.004(3)
C67 0.062(4) 0.043(3) 0.059(4) -0.012(3) -0.024(3) 0.005(3)
C68 0.095(5) 0.091(5) 0.080(5) -0.036(4) -0.033(4) 0.029(4)
C69 0.088(5) 0.090(6) 0.131(8) -0.050(5) -0.040(5) 0.040(4)
C70 0.091(6) 0.066(5) 0.115(7) 0.001(5) -0.050(5) 0.014(4)
C71 0.091(6) 0.103(6) 0.091(6) 0.038(5) -0.022(5) -0.003(5)
C72 0.066(4) 0.095(5) 0.061(5) 0.005(4) -0.012(3) 0.002(4)
C73 0.050(3) 0.040(3) 0.045(3) -0.014(2) -0.005(2) 0.002(2)
C74 0.062(4) 0.047(3) 0.053(4) -0.013(3) -0.015(3) 0.008(3)
C75 0.068(4) 0.054(4) 0.079(5) -0.022(3) -0.026(3) 0.016(3)
C76 0.061(5) 0.097(6) 0.256(12) -0.010(7) -0.057(6) 0.023(5)
C77 0.095(7) 0.122(9) 0.337(18) -0.001(10) -0.071(9) 0.028(7)
C78 0.107(8) 0.159(12) 0.231(15) -0.048(10) -0.065(9) 0.074(8)
C79 0.192(11) 0.117(8) 0.123(8) 0.006(6) -0.031(8) 0.091(9)
C80 0.099(6) 0.100(6) 0.111(7) 0.010(5) -0.004(5) 0.040(5)
C81 0.050(3) 0.038(3) 0.043(3) -0.020(2) -0.001(2) -0.001(2)
C82 0.094(5) 0.060(4) 0.043(4) -0.008(3) 0.003(3) 0.021(3)
C83 0.072(4) 0.033(3) 0.055(4) -0.021(2) 0.003(3) 0.010(3)
C84 0.058(3) 0.043(3) 0.039(3) -0.018(2) -0.001(2) 0.006(2)
C85 0.061(4) 0.090(5) 0.057(4) -0.046(3) 0.004(3) -0.002(3)
C86 0.073(4) 0.099(5) 0.061(4) -0.055(4) 0.008(3) -0.005(4)
C87 0.080(4) 0.052(4) 0.051(4) -0.024(3) 0.020(3) 0.007(3)
C88 0.060(4) 0.072(4) 0.057(4) -0.023(3) 0.009(3) -0.001(3)
C89 0.060(4) 0.051(3) 0.048(3) -0.022(3) 0.006(3) -0.004(3)
C90 0.044(3) 0.039(3) 0.035(3) -0.018(2) 0.000(2) 0.000(2)
C91 0.060(3) 0.048(3) 0.060(4) -0.023(3) -0.014(3) 0.014(3)
C92 0.045(3) 0.045(3) 0.056(4) -0.013(3) -0.002(2) 0.003(2)
C93 0.047(3) 0.033(3) 0.042(3) -0.014(2) -0.003(2) 0.004(2)
C94 0.051(3) 0.044(3) 0.044(3) -0.018(2) -0.005(2) 0.003(2)
C95 0.056(3) 0.040(3) 0.053(4) -0.015(3) 0.007(3) -0.002(3)
C96 0.042(3) 0.040(3) 0.071(4) -0.024(3) -0.006(3) 0.000(2)
C97 0.068(4) 0.055(4) 0.052(4) -0.024(3) -0.011(3) -0.011(3)
C98 0.064(3) 0.041(3) 0.046(3) -0.015(2) -0.008(3) -0.003(3)
C99 0.045(3) 0.043(3) 0.038(3) -0.017(2) -0.005(2) 0.006(2)
C100 0.055(3) 0.072(4) 0.040(3) -0.021(3) -0.007(3) 0.009(3)
C101 0.057(4) 0.084(5) 0.059(4) -0.033(3) -0.007(3) 0.014(3)
C102 0.076(5) 0.110(6) 0.058(4) -0.038(4) -0.017(3) 0.055(5)
C103 0.050(4) 0.136(8) 0.092(6) -0.049(5) 0.006(4) -0.015(5)
C104 0.076(6) 0.127(8) 0.161(9) -0.058(7) 0.006(5) -0.025(5)
C105 0.051(4) 0.094(6) 0.127(7) -0.028(4) 0.009(4) -0.012(4)
C106 0.134(9) 0.130(9) 0.265(14) -0.090(9) -0.052(8) 0.039(7)
C107 0.058(3) 0.031(3) 0.030(3) -0.013(2) -0.004(2) 0.004(2)
C108 0.056(3) 0.043(3) 0.037(3) -0.015(2) -0.011(2) 0.005(2)
C109 0.066(4) 0.055(4) 0.049(4) -0.019(3) -0.021(3) 0.000(3)
C110 0.091(5) 0.076(4) 0.039(4) -0.024(3) -0.031(3) 0.018(4)
C111 0.082(5) 0.082(5) 0.033(3) -0.020(3) -0.005(3) 0.018(3)
C112 0.053(3) 0.061(4) 0.042(3) -0.019(3) -0.004(3) 0.010(3)
C113 0.060(4) 0.150(7) 0.070(5) -0.028(4) -0.022(4) -0.019(4)
C114 0.060(3) 0.036(3) 0.045(3) -0.016(3) 0.000(3) -0.006(2)
C115 0.066(4) 0.055(4) 0.048(4) -0.014(3) -0.013(3) -0.022(3)
C116 0.078(4) 0.053(4) 0.081(5) -0.011(3) -0.038(4) -0.013(3)
C117 0.085(5) 0.071(5) 0.105(7) -0.001(4) -0.044(5) -0.030(4)
C118 0.117(7) 0.129(8) 0.072(6) -0.021(5) -0.041(5) -0.041(6)
C119 0.115(7) 0.159(8) 0.095(6) -0.085(6) -0.004(5) -0.041(6)
C120 0.078(5) 0.117(6) 0.074(5) -0.052(4) -0.008(4) -0.015(4)
C121 0.099(7) 0.078(7) 0.324(16) -0.050(8) -0.127(9) 0.023(5)
C122 0.045(3) 0.034(3) 0.053(4) -0.012(3) -0.003(2) -0.001(2)
C123 0.079(4) 0.046(4) 0.070(4) -0.023(3) -0.002(3) 0.000(3)
C124 0.087(5) 0.032(3) 0.106(6) -0.020(4) -0.009(4) -0.001(3)
C125 0.065(4) 0.037(4) 0.093(5) 0.002(3) -0.003(4) 0.004(3)
C126 0.059(4) 0.043(4) 0.062(4) -0.002(3) -0.005(3) 0.003(3)
C127 0.051(3) 0.031(3) 0.057(4) -0.009(3) -0.006(3) 0.005(2)
C128 0.109(6) 0.104(6) 0.061(5) -0.012(4) -0.030(4) 0.007(5)
N1 0.058(3) 0.039(2) 0.040(3) -0.015(2) -0.007(2) 0.011(2)
N2 0.058(3) 0.026(2) 0.042(3) -0.0119(19) 0.004(2) 0.0031(19)
N3 0.045(2) 0.042(3) 0.049(3) -0.022(2) -0.0117(19) 0.0122(19)
N4 0.041(2) 0.030(2) 0.050(3) -0.0139(19) -0.0053(19) 0.0031(18)
N5 0.046(3) 0.079(3) 0.055(3) -0.041(2) -0.017(2) 0.022(2)
N6 0.041(2) 0.042(2) 0.040(2) -0.0206(19) -0.0053(18) 0.0039(18)
N7 0.048(3) 0.058(3) 0.044(3) -0.018(2) -0.009(2) -0.002(2)
N8 0.048(2) 0.035(2) 0.044(3) -0.0140(19) -0.004(2) -0.0003(19)
N9 0.051(2) 0.042(2) 0.037(2) -0.0183(19) -0.0033(19) 0.009(2)
N10 0.053(3) 0.033(2) 0.043(3) -0.0171(19) -0.004(2) 0.0043(19)
N11 0.046(2) 0.039(2) 0.042(2) -0.0204(19) -0.0074(19) 0.0051(19)
N12 0.041(2) 0.032(2) 0.044(3) -0.0153(18) -0.0021(18) 0.0034(18)
N13 0.040(2) 0.061(3) 0.041(3) -0.023(2) -0.0071(19) 0.006(2)
N14 0.043(2) 0.035(2) 0.034(2) -0.0165(18) -0.0019(18) 0.0024(18)
N15 0.048(2) 0.046(3) 0.042(3) -0.015(2) -0.008(2) -0.004(2)
N16 0.049(2) 0.036(2) 0.039(2) -0.0149(19) -0.007(2) -0.0014(19)
O1 0.067(4) 0.231(7) 0.142(6) -0.071(5) -0.011(3) 0.012(4)
O2 0.080(3) 0.103(3) 0.070(3) -0.038(3) -0.040(2) 0.010(3)
O3 0.060(3) 0.133(4) 0.115(4) -0.037(3) -0.038(3) -0.005(3)
O4 0.104(4) 0.085(4) 0.082(4) 0.008(3) -0.013(3) 0.013(3)
O5 0.088(4) 0.125(5) 0.153(5) -0.054(4) -0.021(3) 0.042(4)
O6 0.074(3) 0.102(3) 0.060(3) -0.029(2) -0.029(2) -0.012(2)
O7 0.119(5) 0.097(5) 0.179(6) -0.003(4) -0.094(5) -0.026(4)
O8 0.118(4) 0.071(3) 0.056(3) 0.005(2) -0.019(3) 0.021(3)

loop_
_atom_type_symbol
_atom_type_description
_atom_type_scat_dispersion_real
_atom_type_scat_dispersion_imag
_atom_type_scat_source
C C 0.0033 0.0016 'International Tables Vol C Tables 4.2.6.8 and 6.1.1.4'
H H 0.0000 0.0000 'International Tables Vol C Tables 4.2.6.8 and 6.1.1.4'
N N 0.0061 0.0033 'International Tables Vol C Tables 4.2.6.8 and 6.1.1.4'
Ru Ru -1.2594 0.8363 'International Tables Vol C Tables 4.2.6.8 and 6.1.1.4'
I I -0.4742 1.8119 'International Tables Vol C Tables 4.2.6.8 and 6.1.1.4'
O O 0.0106 0.0060 'International Tables Vol C Tables 4.2.6.8 and 6.1.1.4'

loop_
_geom_angle_atom_site_label_1
_geom_angle_atom_site_label_2
_geom_angle_atom_site_label_3
_geom_angle
C1 Ru1 N3 98.48(18)
C1 Ru1 N1 93.65(19)
N3 Ru1 N1 89.05(15)
C1 Ru1 N5 92.7(2)
N3 Ru1 N5 90.68(16)
N1 Ru1 N5 173.66(16)
C1 Ru1 N7 88.86(18)
N3 Ru1 N7 172.66(16)
N1 Ru1 N7 90.18(15)
N5 Ru1 N7 89.27(16)
C1 Ru1 Ru2 169.12(15)
N3 Ru1 Ru2 92.38(11)
N1 Ru1 Ru2 87.15(11)
N5 Ru1 Ru2 86.53(11)
N7 Ru1 Ru2 80.29(11)
C9 Ru2 N8 97.23(18)
C9 Ru2 N2 91.84(19)
N8 Ru2 N2 87.66(15)
C9 Ru2 N6 95.55(19)
N8 Ru2 N6 92.00(15)
N2 Ru2 N6 172.58(15)
C9 Ru2 N4 88.65(18)
N8 Ru2 N4 172.32(16)
N2 Ru2 N4 87.21(15)
N6 Ru2 N4 92.34(14)
C9 Ru2 Ru1 168.33(15)
N8 Ru2 Ru1 94.01(11)
N2 Ru2 Ru1 85.46(11)
N6 Ru2 Ru1 87.17(10)
N4 Ru2 Ru1 79.89(10)
N9 Ru3 C65 98.31(18)
N9 Ru3 N11 90.00(15)
C65 Ru3 N11 90.02(17)
N9 Ru3 N15 91.31(15)
C65 Ru3 N15 98.72(18)
N11 Ru3 N15 170.87(15)
N9 Ru3 N13 173.11(16)
C65 Ru3 N13 88.56(18)
N11 Ru3 N13 89.37(15)
N15 Ru3 N13 88.25(15)
N9 Ru3 Ru4 93.04(11)
C65 Ru3 Ru4 167.50(14)
N11 Ru3 Ru4 84.73(11)
N15 Ru3 Ru4 86.18(11)
N13 Ru3 Ru4 80.06(11)
C73 Ru4 N12 90.87(17)
C73 Ru4 N14 101.69(18)
N12 Ru4 N14 94.61(14)
C73 Ru4 N16 93.21(17)
N12 Ru4 N16 171.57(15)
N14 Ru4 N16 91.79(14)
C73 Ru4 N10 86.21(18)
N12 Ru4 N10 87.36(14)
N14 Ru4 N10 171.81(15)
N16 Ru4 N10 85.55(14)
C73 Ru4 Ru3 165.12(14)
N12 Ru4 Ru3 86.39(11)
N14 Ru4 Ru3 93.12(11)
N16 Ru4 Ru3 87.79(11)
N10 Ru4 Ru3 79.06(11)
C2 C1 Ru1 172.6(5)
C1 C2 C3 178.0(7)
C8 C3 C4 119.0(6)
C8 C3 C2 119.7(6)
C4 C3 C2 121.3(7)
C5 C4 C3 120.5(8)
C6 C5 C4 120.6(10)
C5 C6 C7 120.4(9)
C8 C7 C6 119.1(10)
C7 C8 C3 120.4(9)
C10 C9 Ru2 171.5(5)
C9 C10 C11 175.5(6)
C12 C11 C16 115.9(6)
C12 C11 C10 121.6(6)
C16 C11 C10 122.2(6)
C11 C12 C13 123.2(8)
C12 C13 C14 118.3(9)
C15 C14 C13 120.8(8)
C14 C15 C16 118.7(8)
C15 C16 C11 122.7(7)
N1 C17 N2 120.3(4)
N1 C17 C20 120.8(4)
N2 C17 C20 118.8(4)
C25 C20 C21 118.3(5)
C25 C20 C17 120.1(5)
C21 C20 C17 121.6(5)
C22 C21 C20 121.0(5)
C23 C22 C21 119.0(5)
C24 C23 C22 120.5(5)
C24 C23 I1 119.4(4)
C22 C23 I1 120.0(4)
C23 C24 C25 119.7(5)
C20 C25 C24 121.3(5)
N4 C26 N3 120.4(4)
N4 C26 C29 119.3(4)
N3 C26 C29 120.3(4)
C30 C29 C34 118.6(5)
C30 C29 C26 120.9(5)
C34 C29 C26 120.3(5)
C31 C30 C29 120.9(5)
C30 C31 C32 119.5(5)
C31 C32 C33 120.7(5)
C31 C32 I2 118.8(4)
C33 C32 I2 120.5(4)
C34 C33 C32 118.7(5)
C33 C34 C29 121.6(5)
N5 C35 N6 124.1(3)
C41 C36 C37 120.0
C41 C36 N5 117.3(2)
C37 C36 N5 122.7(2)
C38 C37 C36 120.0
C39 C38 C37 120.0
C40 C39 C38 120.0
O1 C40 C39 115.7(3)
O1 C40 C41 124.3(3)
C39 C40 C41 120.0
C40 C41 C36 120.0
C48 C43 C44 120.5(5)
C48 C43 N6 117.9(4)
C44 C43 N6 121.5(5)
C45 C44 C43 118.5(5)
C46 C45 C44 121.9(6)
C45 C46 C47 119.9(6)
O2 C47 C46 116.6(5)
O2 C47 C48 123.7(5)
C46 C47 C48 119.7(5)
C43 C48 C47 119.5(5)
N7 C50 N8 124.8(5)
C57 C51 C52 121.7(6)
C57 C51 N7 118.2(6)
C52 C51 N7 120.1(5)
C51 C52 C53 119.7(6)
C55 C53 O3 116.3(7)
C55 C53 C52 120.1(7)
O3 C53 C52 123.7(7)
C53 C55 C56 120.8(7)
C55 C56 C57 119.9(7)
C51 C57 C56 117.9(7)
C59 C58 C63 120.1(5)
C59 C58 N8 120.8(5)
C63 C58 N8 118.9(5)
C60 C59 C58 118.8(6)
C61 C60 C59 121.7(7)
C60 C61 C62 119.6(6)
O4 C62 C61 115.9(6)
O4 C62 C63 123.8(7)
C61 C62 C63 120.3(7)
C62 C63 C58 119.5(6)
C66 C65 Ru3 174.5(5)
C65 C66 C67 176.5(6)
C72 C67 C68 116.1(5)
C72 C67 C66 122.0(6)
C68 C67 C66 121.9(6)
C69 C68 C67 121.9(7)
C70 C69 C68 119.1(7)
C71 C70 C69 120.8(7)
C70 C71 C72 120.6(7)
C67 C72 C71 121.4(7)
C74 C73 Ru4 178.5(5)
C73 C74 C75 175.1(6)
C76 C75 C80 116.3(6)
C76 C75 C74 121.6(6)
C80 C75 C74 121.9(6)
C75 C76 C77 124.8(9)
C78 C77 C76 118.3(10)
C79 C78 C77 119.8(9)
C78 C79 C80 119.9(9)
C75 C80 C79 120.6(8)
N9 C81 N10 120.3(4)
N9 C81 C84 120.5(4)
N10 C81 C84 119.2(4)
C89 C84 C85 118.0(5)
C89 C84 C81 120.4(5)
C85 C84 C81 121.6(5)
C84 C85 C86 121.3(5)
C87 C86 C85 119.0(5)
C86 C87 C88 120.7(5)
C86 C87 I3 119.5(4)
C88 C87 I3 119.8(4)
C89 C88 C87 119.5(5)
C88 C89 C84 121.5(5)
N11 C90 N12 119.8(4)
N11 C90 C93 122.4(4)
N12 C90 C93 117.8(4)
C94 C93 C98 118.3(5)
C94 C93 C90 121.3(4)
C98 C93 C90 120.0(4)
C95 C94 C93 121.3(5)
C94 C95 C96 118.9(5)
C97 C96 C95 120.4(5)
C97 C96 I4 120.8(4)
C95 C96 I4 118.7(4)
C98 C97 C96 120.0(5)
C97 C98 C93 121.0(5)
N13 C99 N14 123.9(4)
C101 C100 C105 120.2(6)
C101 C100 N13 119.6(5)
C105 C100 N13 120.2(5)
C100 C101 C102 118.0(6)
O5 C102 C103 117.9(7)
O5 C102 C101 121.9(7)
C103 C102 C101 120.2(7)
C104 C103 C102 123.3(8)
C103 C104 C105 117.4(7)
C100 C105 C104 120.9(7)
C108 C107 C112 120.3(5)
C108 C107 N14 118.2(4)
C112 C107 N14 121.4(4)
C107 C108 C109 120.3(5)
O6 C109 C110 116.3(5)
O6 C109 C108 124.0(5)
C110 C109 C108 119.7(5)
C111 C110 C109 119.5(5)
C110 C111 C112 123.1(5)
C111 C112 C107 117.1(5)
N16 C114 N15 125.0(5)
C116 C115 C120 120.5(6)
C116 C115 N15 120.3(6)
C120 C115 N15 119.2(6)
C115 C116 C117 119.5(7)
O7 C117 C118 116.7(8)
O7 C117 C116 123.9(9)
C118 C117 C116 119.4(8)
C119 C118 C117 122.2(8)
C118 C119 C120 118.8(8)
C119 C120 C115 119.6(7)
C123 C122 C127 119.7(5)
C123 C122 N16 121.3(5)
C127 C122 N16 118.8(4)
C124 C123 C122 119.7(6)
C123 C124 C125 121.4(6)
C126 C125 C124 118.2(6)
C125 C126 C127 122.1(6)
C125 C126 O8 114.8(5)
C127 C126 O8 123.1(5)
C126 C127 C122 118.8(5)
C17 N1 C18 119.7(4)
C17 N1 Ru1 120.3(3)
C18 N1 Ru1 119.8(3)
C17 N2 C19 118.4(4)
C17 N2 Ru2 120.9(3)
C19 N2 Ru2 120.6(3)
C26 N3 C27 120.0(4)
C26 N3 Ru1 116.2(3)
C27 N3 Ru1 123.8(3)
C26 N4 C28 116.9(4)
C26 N4 Ru2 124.8(3)
C28 N4 Ru2 118.1(3)
C35 N5 C36 115.1(3)
C35 N5 Ru1 119.4(3)
C36 N5 Ru1 125.4(3)
C35 N6 C43 115.3(3)
C35 N6 Ru2 117.8(2)
C43 N6 Ru2 126.8(3)
C50 N7 C51 113.4(4)
C50 N7 Ru1 124.0(3)
C51 N7 Ru1 122.6(3)
C50 N8 C58 117.5(4)
C50 N8 Ru2 113.1(3)
C58 N8 Ru2 126.7(3)
C81 N9 C82 120.7(4)
C81 N9 Ru3 115.7(3)
C82 N9 Ru3 123.4(3)
C81 N10 C83 116.5(4)
C81 N10 Ru4 123.9(3)
C83 N10 Ru4 119.5(3)
C90 N11 C91 117.3(4)
C90 N11 Ru3 120.2(3)
C91 N11 Ru3 122.4(3)
C90 N12 C92 117.7(4)
C90 N12 Ru4 119.5(3)
C92 N12 Ru4 122.4(3)
C99 N13 C100 113.8(4)
C99 N13 Ru3 123.3(3)
C100 N13 Ru3 122.8(3)
C99 N14 C107 117.1(4)
C99 N14 Ru4 113.6(3)
C107 N14 Ru4 129.2(3)
C114 N15 C115 115.8(4)
C114 N15 Ru3 119.4(3)
C115 N15 Ru3 124.5(3)
C114 N16 C122 116.1(4)
C114 N16 Ru4 117.3(3)
C122 N16 Ru4 123.7(3)
C40 O1 C42 118.0(4)
C47 O2 C49 117.7(5)
C53 O3 C54 118.4(6)
C62 O4 C64 118.2(5)
C102 O5 C106 118.9(6)
C109 O6 C113 118.2(4)
C117 O7 C121 118.1(7)
C126 O8 C128 118.2(5)

loop_
_geom_bond_atom_site_label_1
_geom_bond_atom_site_label_2
_geom_bond_distance
Ru1 C1 1.975(5)
Ru1 N3 1.987(4)
Ru1 N1 2.026(4)
Ru1 N5 2.065(4)
Ru1 N7 2.122(4)
Ru1 Ru2 2.4977(6)
Ru2 C9 1.966(6)
Ru2 N8 2.027(4)
Ru2 N2 2.035(4)
Ru2 N6 2.071(4)
Ru2 N4 2.083(4)
Ru3 N9 1.982(4)
Ru3 C65 1.991(5)
Ru3 N11 2.056(4)
Ru3 N15 2.062(4)
Ru3 N13 2.118(4)
Ru3 Ru4 2.4981(6)
Ru4 C73 1.971(5)
Ru4 N12 2.015(4)
Ru4 N14 2.025(3)
Ru4 N16 2.066(4)
Ru4 N10 2.101(4)
I1 C23 2.097(5)
I2 C32 2.092(5)
I3 C87 2.097(5)
I4 C96 2.103(5)
C1 C2 1.187(7)
C2 C3 1.442(8)
C3 C8 1.378(9)
C3 C4 1.383(9)
C4 C5 1.373(9)
C5 C6 1.338(13)
C6 C7 1.399(14)
C7 C8 1.377(10)
C9 C10 1.210(7)
C10 C11 1.423(7)
C11 C12 1.347(8)
C11 C16 1.379(8)
C12 C13 1.369(10)
C13 C14 1.371(11)
C14 C15 1.336(11)
C15 C16 1.372(9)
C17 N1 1.333(6)
C17 N2 1.341(6)
C17 C20 1.498(6)
C18 N1 1.457(6)
C19 N2 1.467(5)
C20 C25 1.368(7)
C20 C21 1.392(7)
C21 C22 1.388(7)
C22 C23 1.374(7)
C23 C24 1.374(7)
C24 C25 1.380(7)
C26 N4 1.327(5)
C26 N3 1.333(5)
C26 C29 1.502(6)
C27 N3 1.465(5)
C28 N4 1.478(5)
C29 C30 1.383(6)
C29 C34 1.390(6)
C30 C31 1.380(6)
C31 C32 1.388(7)
C32 C33 1.388(7)
C33 C34 1.377(6)
C35 N5 1.325(5)
C35 N6 1.327(4)
C36 C41 1.3897
C36 C37 1.3898
C36 N5 1.446(4)
C37 C38 1.3897
C38 C39 1.3896
C39 C40 1.3896
C40 O1 1.303(6)
C40 C41 1.3896
C42 O1 1.524(7)
C43 C48 1.387(6)
C43 C44 1.388(7)
C43 N6 1.431(6)
C44 C45 1.386(7)
C45 C46 1.358(8)
C46 C47 1.384(7)
C47 O2 1.374(6)
C47 C48 1.396(7)
C49 O2 1.427(7)
C50 N7 1.310(6)
C50 N8 1.328(6)
C51 C57 1.359(8)
C51 C52 1.369(7)
C51 N7 1.452(6)
C52 C53 1.390(8)
C53 C55 1.346(9)
C53 O3 1.369(8)
C54 O3 1.419(9)
C55 C56 1.376(11)
C56 C57 1.422(9)
C58 C59 1.390(7)
C58 C63 1.399(7)
C58 N8 1.420(6)
C59 C60 1.390(8)
C60 C61 1.372(9)
C61 C62 1.378(9)
C62 O4 1.362(8)
C62 C63 1.397(7)
C64 O4 1.423(8)
C65 C66 1.189(7)
C66 C67 1.424(7)
C67 C72 1.368(8)
C67 C68 1.396(8)
C68 C69 1.379(9)
C69 C70 1.351(10)
C70 C71 1.331(10)
C71 C72 1.383(8)
C73 C74 1.210(6)
C74 C75 1.429(7)
C75 C76 1.339(9)
C75 C80 1.361(8)
C76 C77 1.356(10)
C77 C78 1.350(13)
C78 C79 1.348(13)
C79 C80 1.398(10)
C81 N9 1.331(6)
C81 N10 1.342(6)
C81 C84 1.502(6)
C82 N9 1.455(6)
C83 N10 1.471(5)
C84 C89 1.376(6)
C84 C85 1.386(7)
C85 C86 1.390(7)
C86 C87 1.369(7)
C87 C88 1.380(8)
C88 C89 1.375(7)
C90 N11 1.329(5)
C90 N12 1.348(5)
C90 C93 1.507(6)
C91 N11 1.481(5)
C92 N12 1.467(5)
C93 C94 1.383(6)
C93 C98 1.392(6)
C94 C95 1.376(6)
C95 C96 1.394(7)
C96 C97 1.369(7)
C97 C98 1.365(6)
C99 N13 1.319(5)
C99 N14 1.325(5)
C100 C101 1.373(7)
C100 C105 1.374(7)
C100 N13 1.456(6)
C101 C102 1.423(8)
C102 O5 1.343(7)
C102 C103 1.350(9)
C103 C104 1.330(10)
C104 C105 1.426(9)
C106 O5 1.477(9)
C107 C108 1.372(6)
C107 C112 1.409(6)
C107 N14 1.432(5)
C108 C109 1.397(6)
C109 O6 1.368(6)
C109 C110 1.377(7)
C110 C111 1.354(7)
C111 C112 1.388(7)
C113 O6 1.424(7)
C114 N16 1.314(6)
C114 N15 1.329(6)
C115 C116 1.371(8)
C115 C120 1.390(8)
C115 N15 1.435(6)
C116 C117 1.379(9)
C117 O7 1.349(9)
C117 C118 1.371(11)
C118 C119 1.355(10)
C119 C120 1.390(9)
C121 O7 1.407(11)
C122 C123 1.383(7)
C122 C127 1.387(7)
C122 N16 1.438(6)
C123 C124 1.369(7)
C124 C125 1.381(8)
C125 C126 1.362(8)
C126 C127 1.381(7)
C126 O8 1.386(7)
C128 O8 1.409(7)

loop_
_geom_torsion_atom_site_label_1
_geom_torsion_atom_site_label_2
_geom_torsion_atom_site_label_3
_geom_torsion_atom_site_label_4
_geom_torsion
C1 Ru1 Ru2 C9 154.0(12)
N3 Ru1 Ru2 C9 -29.4(8)
N1 Ru1 Ru2 C9 59.5(8)
N5 Ru1 Ru2 C9 -119.9(8)
N7 Ru1 Ru2 C9 150.2(8)
C1 Ru1 Ru2 N8 -10.3(9)
N3 Ru1 Ru2 N8 166.29(15)
N1 Ru1 Ru2 N8 -104.79(15)
N5 Ru1 Ru2 N8 75.75(16)
N7 Ru1 Ru2 N8 -14.11(15)
C1 Ru1 Ru2 N2 77.0(9)
N3 Ru1 Ru2 N2 -106.38(15)
N1 Ru1 Ru2 N2 -17.45(15)
N5 Ru1 Ru2 N2 163.08(15)
N7 Ru1 Ru2 N2 73.22(15)
C1 Ru1 Ru2 N6 -102.1(9)
N3 Ru1 Ru2 N6 74.47(15)
N1 Ru1 Ru2 N6 163.40(15)
N5 Ru1 Ru2 N6 -16.07(15)
N7 Ru1 Ru2 N6 -105.92(15)
C1 Ru1 Ru2 N4 165.0(9)
N3 Ru1 Ru2 N4 -18.41(15)
N1 Ru1 Ru2 N4 70.51(15)
N5 Ru1 Ru2 N4 -108.96(16)
N7 Ru1 Ru2 N4 161.19(15)
N9 Ru3 Ru4 C73 -12.1(5)
C65 Ru3 Ru4 C73 -167.3(8)
N11 Ru3 Ru4 C73 -101.8(5)
N15 Ru3 Ru4 C73 79.1(5)
N13 Ru3 Ru4 C73 167.9(5)
N9 Ru3 Ru4 N12 67.66(15)
C65 Ru3 Ru4 N12 -87.6(7)
N11 Ru3 Ru4 N12 -22.05(14)
N15 Ru3 Ru4 N12 158.78(15)
N13 Ru3 Ru4 N12 -112.33(15)
N9 Ru3 Ru4 N14 162.09(15)
C65 Ru3 Ru4 N14 6.9(7)
N11 Ru3 Ru4 N14 72.37(14)
N15 Ru3 Ru4 N14 -106.80(15)
N13 Ru3 Ru4 N14 -17.90(15)
N9 Ru3 Ru4 N16 -106.23(15)
C65 Ru3 Ru4 N16 98.5(7)
N11 Ru3 Ru4 N16 164.05(14)
N15 Ru3 Ru4 N16 -15.12(15)
N13 Ru3 Ru4 N16 73.77(15)
N9 Ru3 Ru4 N10 -20.34(15)
C65 Ru3 Ru4 N10 -175.6(7)
N11 Ru3 Ru4 N10 -110.06(14)
N15 Ru3 Ru4 N10 70.77(15)
N13 Ru3 Ru4 N10 159.66(15)
N3 Ru1 C1 C2 31(4)
N1 Ru1 C1 C2 -59(4)
N5 Ru1 C1 C2 122(4)
N7 Ru1 C1 C2 -149(4)
Ru2 Ru1 C1 C2 -153(4)
Ru1 C1 C2 C3 34(20)
C1 C2 C3 C8 18(18)
C1 C2 C3 C4 -160(17)
C8 C3 C4 C5 -0.6(10)
C2 C3 C4 C5 178.3(6)
C3 C4 C5 C6 -0.3(12)
C4 C5 C6 C7 1.3(15)
C5 C6 C7 C8 -1.4(15)
C6 C7 C8 C3 0.5(13)
C4 C3 C8 C7 0.5(11)
C2 C3 C8 C7 -178.4(7)
N8 Ru2 C9 C10 51(3)
N2 Ru2 C9 C10 -37(3)
N6 Ru2 C9 C10 144(3)
N4 Ru2 C9 C10 -124(3)
Ru1 Ru2 C9 C10 -113(3)
Ru2 C9 C10 C11 33(10)
C9 C10 C11 C12 76(8)
C9 C10 C11 C16 -97(8)
C16 C11 C12 C13 -0.9(13)
C10 C11 C12 C13 -174.2(9)
C11 C12 C13 C14 -4.3(17)
C12 C13 C14 C15 7.4(19)
C13 C14 C15 C16 -5.2(19)
C14 C15 C16 C11 -0.2(15)
C12 C11 C16 C15 3.2(12)
C10 C11 C16 C15 176.5(8)
N1 C17 C20 C25 113.3(6)
N2 C17 C20 C25 -63.3(6)
N1 C17 C20 C21 -67.4(7)
N2 C17 C20 C21 116.0(6)
C25 C20 C21 C22 1.9(8)
C17 C20 C21 C22 -177.4(5)
C20 C21 C22 C23 0.3(9)
C21 C22 C23 C24 -2.1(9)
C21 C22 C23 I1 174.3(4)
C22 C23 C24 C25 1.6(8)
I1 C23 C24 C25 -174.8(4)
C21 C20 C25 C24 -2.4(8)
C17 C20 C25 C24 176.9(5)
C23 C24 C25 C20 0.7(8)
N4 C26 C29 C30 110.1(5)
N3 C26 C29 C30 -69.9(6)
N4 C26 C29 C34 -65.1(6)
N3 C26 C29 C34 114.9(5)
C34 C29 C30 C31 2.0(7)
C26 C29 C30 C31 -173.3(4)
C29 C30 C31 C32 -0.2(8)
C30 C31 C32 C33 -1.9(8)
C30 C31 C32 I2 179.7(4)
C31 C32 C33 C34 2.2(8)
I2 C32 C33 C34 -179.5(4)
C32 C33 C34 C29 -0.3(8)
C30 C29 C34 C33 -1.7(7)
C26 C29 C34 C33 173.6(5)
C41 C36 C37 C38 0.0
N5 C36 C37 C38 -179.9(2)
C36 C37 C38 C39 0.0
C37 C38 C39 C40 0.0
C38 C39 C40 O1 179.2(3)
C38 C39 C40 C41 0.0
O1 C40 C41 C36 -179.1(4)
C39 C40 C41 C36 0.0
C37 C36 C41 C40 0.0
N5 C36 C41 C40 179.9(2)
C48 C43 C44 C45 1.0(8)
N6 C43 C44 C45 -177.8(5)
C43 C44 C45 C46 -0.8(9)
C44 C45 C46 C47 0.6(9)
C45 C46 C47 O2 179.2(5)
C45 C46 C47 C48 -0.5(8)
C44 C43 C48 C47 -0.9(7)
N6 C43 C48 C47 177.9(4)
O2 C47 C48 C43 -179.0(5)
C46 C47 C48 C43 0.7(7)
C57 C51 C52 C53 -0.7(9)
N7 C51 C52 C53 179.4(5)
C51 C52 C53 C55 0.9(9)
C51 C52 C53 O3 -179.8(5)
O3 C53 C55 C56 -179.2(7)
C52 C53 C55 C56 0.1(11)
C53 C55 C56 C57 -1.3(13)
C52 C51 C57 C56 -0.5(11)
N7 C51 C57 C56 179.4(6)
C55 C56 C57 C51 1.5(12)
C63 C58 C59 C60 -0.7(8)
N8 C58 C59 C60 174.2(5)
C58 C59 C60 C61 -0.8(10)
C59 C60 C61 C62 2.3(10)
C60 C61 C62 O4 178.0(6)
C60 C61 C62 C63 -2.3(10)
O4 C62 C63 C58 -179.5(5)
C61 C62 C63 C58 0.8(8)
C59 C58 C63 C62 0.7(8)
N8 C58 C63 C62 -174.3(5)
N9 Ru3 C65 C66 -17(5)
N11 Ru3 C65 C66 73(5)
N15 Ru3 C65 C66 -110(5)
N13 Ru3 C65 C66 162(5)
Ru4 Ru3 C65 C66 138(5)
Ru3 C65 C66 C67 -18(14)
C65 C66 C67 C72 28(10)
C65 C66 C67 C68 -151(10)
C72 C67 C68 C69 0.4(10)
C66 C67 C68 C69 179.5(6)
C67 C68 C69 C70 -1.8(11)
C68 C69 C70 C71 1.5(13)
C69 C70 C71 C72 0.3(13)
C68 C67 C72 C71 1.4(10)
C66 C67 C72 C71 -177.7(6)
C70 C71 C72 C67 -1.8(12)
N12 Ru4 C73 C74 -9(19)
N14 Ru4 C73 C74 -104(19)
N16 Ru4 C73 C74 164(19)
N10 Ru4 C73 C74 78(19)
Ru3 Ru4 C73 C74 70(19)
Ru4 C73 C74 C75 -72(22)
C73 C74 C75 C76 66(7)
C73 C74 C75 C80 -109(7)
C80 C75 C76 C77 -0.2(16)
C74 C75 C76 C77 -175.6(11)
C75 C76 C77 C78 -4(2)
C76 C77 C78 C79 7(2)
C77 C78 C79 C80 -5(2)
C76 C75 C80 C79 2.5(13)
C74 C75 C80 C79 177.9(8)
C78 C79 C80 C75 -0.2(17)
N9 C81 C84 C89 113.5(5)
N10 C81 C84 C89 -65.7(6)
N9 C81 C84 C85 -66.6(7)
N10 C81 C84 C85 114.2(6)
C89 C84 C85 C86 2.6(8)
C81 C84 C85 C86 -177.3(5)
C84 C85 C86 C87 -0.6(9)
C85 C86 C87 C88 -1.8(9)
C85 C86 C87 I3 176.5(4)
C86 C87 C88 C89 2.2(9)
I3 C87 C88 C89 -176.0(4)
C87 C88 C89 C84 -0.2(8)
C85 C84 C89 C88 -2.1(8)
C81 C84 C89 C88 177.8(5)
N11 C90 C93 C94 -70.9(6)
N12 C90 C93 C94 109.5(5)
N11 C90 C93 C98 115.7(5)
N12 C90 C93 C98 -63.9(6)
C98 C93 C94 C95 2.0(7)
C90 C93 C94 C95 -171.5(4)
C93 C94 C95 C96 0.0(7)
C94 C95 C96 C97 -1.8(7)
C94 C95 C96 I4 -179.3(3)
C95 C96 C97 C98 1.5(8)
I4 C96 C97 C98 179.0(4)
C96 C97 C98 C93 0.5(8)
C94 C93 C98 C97 -2.2(7)
C90 C93 C98 C97 171.3(5)
C105 C100 C101 C102 -0.2(8)
N13 C100 C101 C102 178.4(5)
C100 C101 C102 O5 179.0(6)
C100 C101 C102 C103 0.5(9)
O5 C102 C103 C104 -177.6(8)
C101 C102 C103 C104 1.0(11)
C102 C103 C104 C105 -2.6(13)
C101 C100 C105 C104 -1.4(10)
N13 C100 C105 C104 179.9(6)
C103 C104 C105 C100 2.8(12)
C112 C107 C108 C109 -2.2(7)
N14 C107 C108 C109 178.1(4)
C107 C108 C109 O6 179.1(5)
C107 C108 C109 C110 1.5(8)
O6 C109 C110 C111 -178.4(5)
C108 C109 C110 C111 -0.6(8)
C109 C110 C111 C112 0.5(9)
C110 C111 C112 C107 -1.2(8)
C108 C107 C112 C111 2.0(7)
N14 C107 C112 C111 -178.3(4)
C120 C115 C116 C117 1.0(9)
N15 C115 C116 C117 179.7(5)
C115 C116 C117 O7 178.6(6)
C115 C116 C117 C118 -0.1(10)
O7 C117 C118 C119 -178.4(7)
C116 C117 C118 C119 0.4(13)
C117 C118 C119 C120 -1.5(13)
C118 C119 C120 C115 2.4(11)
C116 C115 C120 C119 -2.2(10)
N15 C115 C120 C119 179.1(6)
C127 C122 C123 C124 0.0(8)
N16 C122 C123 C124 175.6(5)
C122 C123 C124 C125 -0.6(9)
C123 C124 C125 C126 1.0(9)
C124 C125 C126 C127 -0.9(9)
C124 C125 C126 O8 180.0(5)
C125 C126 C127 C122 0.4(8)
O8 C126 C127 C122 179.4(5)
C123 C122 C127 C126 0.1(7)
N16 C122 C127 C126 -175.6(4)
N2 C17 N1 C18 168.4(5)
C20 C17 N1 C18 -8.2(7)
N2 C17 N1 Ru1 -7.4(6)
C20 C17 N1 Ru1 176.0(3)
C1 Ru1 N1 C17 -150.3(4)
N3 Ru1 N1 C17 111.3(4)
N5 Ru1 N1 C17 23.7(16)
N7 Ru1 N1 C17 -61.4(4)
Ru2 Ru1 N1 C17 18.9(4)
C1 Ru1 N1 C18 34.0(4)
N3 Ru1 N1 C18 -64.5(4)
N5 Ru1 N1 C18 -152.1(13)
N7 Ru1 N1 C18 122.8(4)
Ru2 Ru1 N1 C18 -156.9(4)
N1 C17 N2 C19 167.9(4)
C20 C17 N2 C19 -15.4(6)
N1 C17 N2 Ru2 -14.5(6)
C20 C17 N2 Ru2 162.1(3)
C9 Ru2 N2 C17 -146.3(4)
N8 Ru2 N2 C17 116.6(4)
N6 Ru2 N2 C17 29.0(13)
N4 Ru2 N2 C17 -57.7(4)
Ru1 Ru2 N2 C17 22.3(3)
C9 Ru2 N2 C19 31.2(4)
N8 Ru2 N2 C19 -66.0(4)
N6 Ru2 N2 C19 -153.6(10)
N4 Ru2 N2 C19 119.7(4)
Ru1 Ru2 N2 C19 -160.2(4)
N4 C26 N3 C27 170.5(4)
C29 C26 N3 C27 -9.6(6)
N4 C26 N3 Ru1 -9.3(6)
C29 C26 N3 Ru1 170.7(3)
C1 Ru1 N3 C26 -159.7(3)
N1 Ru1 N3 C26 -66.2(3)
N5 Ru1 N3 C26 107.5(3)
N7 Ru1 N3 C26 17.9(14)
Ru2 Ru1 N3 C26 20.9(3)
C1 Ru1 N3 C27 20.6(4)
N1 Ru1 N3 C27 114.1(4)
N5 Ru1 N3 C27 -72.2(4)
N7 Ru1 N3 C27 -161.9(11)
Ru2 Ru1 N3 C27 -158.8(4)
N3 C26 N4 C28 161.0(4)
C29 C26 N4 C28 -18.9(6)
N3 C26 N4 Ru2 -13.9(6)
C29 C26 N4 Ru2 166.1(3)
C9 Ru2 N4 C26 -159.4(4)
N8 Ru2 N4 C26 60.5(12)
N2 Ru2 N4 C26 108.6(4)
N6 Ru2 N4 C26 -63.9(4)
Ru1 Ru2 N4 C26 22.8(3)
C9 Ru2 N4 C28 25.7(4)
N8 Ru2 N4 C28 -114.4(11)
N2 Ru2 N4 C28 -66.3(3)
N6 Ru2 N4 C28 121.2(3)
Ru1 Ru2 N4 C28 -152.1(3)
N6 C35 N5 C36 172.0(2)
N6 C35 N5 Ru1 -5.6(5)
C41 C36 N5 C35 -66.8(4)
C37 C36 N5 C35 113.2(3)
C41 C36 N5 Ru1 110.7(3)
C37 C36 N5 Ru1 -69.3(3)
C1 Ru1 N5 C35 -174.1(3)
N3 Ru1 N5 C35 -75.6(3)
N1 Ru1 N5 C35 12.0(17)
N7 Ru1 N5 C35 97.1(3)
Ru2 Ru1 N5 C35 16.8(3)
C1 Ru1 N5 C36 8.6(4)
N3 Ru1 N5 C36 107.1(3)
N1 Ru1 N5 C36 -165.4(13)
N7 Ru1 N5 C36 -80.2(3)
Ru2 Ru1 N5 C36 -160.6(3)
N5 C35 N6 C43 170.4(4)
N5 C35 N6 Ru2 -13.9(5)
C48 C43 N6 C35 -131.0(4)
C44 C43 N6 C35 47.8(6)
C48 C43 N6 Ru2 53.7(5)
C44 C43 N6 Ru2 -127.5(4)
C9 Ru2 N6 C35 -170.8(3)
N8 Ru2 N6 C35 -73.4(3)
N2 Ru2 N6 C35 13.9(13)
N4 Ru2 N6 C35 100.3(3)
Ru1 Ru2 N6 C35 20.5(3)
C9 Ru2 N6 C43 4.4(4)
N8 Ru2 N6 C43 101.8(4)
N2 Ru2 N6 C43 -170.9(10)
N4 Ru2 N6 C43 -84.5(4)
Ru1 Ru2 N6 C43 -164.2(4)
N8 C50 N7 C51 172.7(5)
N8 C50 N7 Ru1 -4.9(7)
C57 C51 N7 C50 -74.2(7)
C52 C51 N7 C50 105.7(6)
C57 C51 N7 Ru1 103.4(6)
C52 C51 N7 Ru1 -76.7(6)
C1 Ru1 N7 C50 -164.8(4)
N3 Ru1 N7 C50 17.6(14)
N1 Ru1 N7 C50 101.6(4)
N5 Ru1 N7 C50 -72.1(4)
Ru2 Ru1 N7 C50 14.5(4)
C1 Ru1 N7 C51 17.8(4)
N3 Ru1 N7 C51 -159.8(11)
N1 Ru1 N7 C51 -75.8(4)
N5 Ru1 N7 C51 110.5(4)
Ru2 Ru1 N7 C51 -162.9(4)
N7 C50 N8 C58 -174.6(4)
N7 C50 N8 Ru2 -11.8(6)
C59 C58 N8 C50 42.8(7)
C63 C58 N8 C50 -142.2(5)
C59 C58 N8 Ru2 -117.3(5)
C63 C58 N8 Ru2 57.6(6)
C9 Ru2 N8 C50 -158.8(4)
N2 Ru2 N8 C50 -67.2(3)
N6 Ru2 N8 C50 105.4(3)
N4 Ru2 N8 C50 -19.1(13)
Ru1 Ru2 N8 C50 18.0(3)
C9 Ru2 N8 C58 2.1(4)
N2 Ru2 N8 C58 93.7(4)
N6 Ru2 N8 C58 -93.8(4)
N4 Ru2 N8 C58 141.8(10)
Ru1 Ru2 N8 C58 178.9(4)
N10 C81 N9 C82 167.6(4)
C84 C81 N9 C82 -11.5(7)
N10 C81 N9 Ru3 -8.1(6)
C84 C81 N9 Ru3 172.7(3)
C65 Ru3 N9 C81 -163.1(3)
N11 Ru3 N9 C81 106.9(3)
N15 Ru3 N9 C81 -64.1(3)
N13 Ru3 N9 C81 22.2(15)
Ru4 Ru3 N9 C81 22.1(3)
C65 Ru3 N9 C82 21.2(4)
N11 Ru3 N9 C82 -68.8(4)
N15 Ru3 N9 C82 120.2(4)
N13 Ru3 N9 C82 -153.5(12)
Ru4 Ru3 N9 C82 -153.5(4)
N9 C81 N10 C83 165.1(4)
C84 C81 N10 C83 -15.7(6)
N9 C81 N10 Ru4 -17.3(6)
C84 C81 N10 Ru4 161.8(3)
C73 Ru4 N10 C81 -152.0(4)
N12 Ru4 N10 C81 -61.0(4)
N14 Ru4 N10 C81 43.2(12)
N16 Ru4 N10 C81 114.5(4)
Ru3 Ru4 N10 C81 25.9(3)
C73 Ru4 N10 C83 25.5(4)
N12 Ru4 N10 C83 116.5(3)
N14 Ru4 N10 C83 -139.3(9)
N16 Ru4 N10 C83 -68.1(3)
Ru3 Ru4 N10 C83 -156.7(3)
N12 C90 N11 C91 168.8(4)
C93 C90 N11 C91 -10.7(6)
N12 C90 N11 Ru3 -11.6(6)
C93 C90 N11 Ru3 168.8(3)
N9 Ru3 N11 C90 -68.2(3)
C65 Ru3 N11 C90 -166.5(4)
N15 Ru3 N11 C90 30.1(11)
N13 Ru3 N11 C90 104.9(3)
Ru4 Ru3 N11 C90 24.8(3)
N9 Ru3 N11 C91 111.3(3)
C65 Ru3 N11 C91 13.0(4)
N15 Ru3 N11 C91 -150.4(9)
N13 Ru3 N11 C91 -75.5(3)
Ru4 Ru3 N11 C91 -155.6(3)
N11 C90 N12 C92 157.2(4)
C93 C90 N12 C92 -23.2(6)
N11 C90 N12 Ru4 -15.8(5)
C93 C90 N12 Ru4 163.8(3)
C73 Ru4 N12 C90 -167.4(4)
N14 Ru4 N12 C90 -65.6(3)
N16 Ru4 N12 C90 73.6(11)
N10 Ru4 N12 C90 106.4(3)
Ru3 Ru4 N12 C90 27.2(3)
C73 Ru4 N12 C92 19.9(4)
N14 Ru4 N12 C92 121.7(4)
N16 Ru4 N12 C92 -99.1(10)
N10 Ru4 N12 C92 -66.3(4)
Ru3 Ru4 N12 C92 -145.5(3)
N14 C99 N13 C100 172.2(4)
N14 C99 N13 Ru3 -10.3(6)
C101 C100 N13 C99 88.4(6)
C105 C100 N13 C99 -93.0(6)
C101 C100 N13 Ru3 -89.2(5)
C105 C100 N13 Ru3 89.4(6)
N9 Ru3 N13 C99 20.3(15)
C65 Ru3 N13 C99 -154.4(4)
N11 Ru3 N13 C99 -64.4(4)
N15 Ru3 N13 C99 106.8(4)
Ru4 Ru3 N13 C99 20.4(3)
N9 Ru3 N13 C100 -162.3(12)
C65 Ru3 N13 C100 22.9(4)
N11 Ru3 N13 C100 113.0(4)
N15 Ru3 N13 C100 -75.8(4)
Ru4 Ru3 N13 C100 -162.3(4)
N13 C99 N14 C107 172.2(4)
N13 C99 N14 Ru4 -11.4(6)
C108 C107 N14 C99 -144.4(4)
C112 C107 N14 C99 35.9(6)
C108 C107 N14 Ru4 39.8(6)
C112 C107 N14 Ru4 -140.0(4)
C73 Ru4 N14 C99 -160.2(3)
N12 Ru4 N14 C99 107.9(3)
N16 Ru4 N14 C99 -66.6(3)
N10 Ru4 N14 C99 4.3(11)
Ru3 Ru4 N14 C99 21.3(3)
C73 Ru4 N14 C107 15.7(4)
N12 Ru4 N14 C107 -76.1(4)
N16 Ru4 N14 C107 109.4(4)
N10 Ru4 N14 C107 -180(28)
Ru3 Ru4 N14 C107 -162.7(3)
N16 C114 N15 C115 169.3(5)
N16 C114 N15 Ru3 -5.1(7)
C116 C115 N15 C114 122.3(5)
C120 C115 N15 C114 -59.0(7)
C116 C115 N15 Ru3 -63.6(6)
C120 C115 N15 Ru3 115.1(5)
N9 Ru3 N15 C114 108.6(4)
C65 Ru3 N15 C114 -152.8(4)
N11 Ru3 N15 C114 10.4(12)
N13 Ru3 N15 C114 -64.5(4)
Ru4 Ru3 N15 C114 15.6(3)
N9 Ru3 N15 C115 -65.3(4)
C65 Ru3 N15 C115 33.3(5)
N11 Ru3 N15 C115 -163.5(8)
N13 Ru3 N15 C115 121.6(4)
Ru4 Ru3 N15 C115 -158.3(4)
N15 C114 N16 C122 -174.7(4)
N15 C114 N16 Ru4 -13.1(6)
C123 C122 N16 C114 40.1(7)
C127 C122 N16 C114 -144.3(5)
C123 C122 N16 Ru4 -120.2(5)
C127 C122 N16 Ru4 55.4(5)
C73 Ru4 N16 C114 -145.9(4)
N12 Ru4 N16 C114 -27.1(12)
N14 Ru4 N16 C114 112.3(4)
N10 Ru4 N16 C114 -59.9(4)
Ru3 Ru4 N16 C114 19.3(3)
C73 Ru4 N16 C122 14.2(4)
N12 Ru4 N16 C122 133.0(9)
N14 Ru4 N16 C122 -87.6(4)
N10 Ru4 N16 C122 100.2(4)
Ru3 Ru4 N16 C122 179.4(4)
C39 C40 O1 C42 -166.4(3)
C41 C40 O1 C42 12.8(6)
C46 C47 O2 C49 172.0(6)
C48 C47 O2 C49 -8.3(8)
C55 C53 O3 C54 175.6(7)
C52 C53 O3 C54 -3.7(10)
C61 C62 O4 C64 173.1(6)
C63 C62 O4 C64 -6.5(9)
C103 C102 O5 C106 179.1(7)
C101 C102 O5 C106 0.5(10)
C110 C109 O6 C113 174.0(5)
C108 C109 O6 C113 -3.7(8)
C118 C117 O7 C121 175.0(8)
C116 C117 O7 C121 -3.8(11)
C125 C126 O8 C128 173.0(6)
C127 C126 O8 C128 -6.0(8)
